data_7026879
loop_
_publ_author_name
'Kongprakaiwoot, Natcharee'
'Armstrong, Jack B.'
'Noll, Bruce C.'
'Brown, Seth N.'

_publ_section_title
;
 Optically active bis(\b-diketonate) complexes of titanium.
;
_journal_issue 42
_journal_name_full 'Dalton transactions (Cambridge, England : 2003)'
_journal_page_first 10105
_journal_page_last 10115
_journal_paper_doi 10.1039/c0dt00828a
_journal_volume 39
_journal_year 2010
_chemical_absolute_configuration rmad
_chemical_formula_moiety 'C54 H40 O6 Ti'
_chemical_formula_sum 'C54 H40 O6 Ti'
_chemical_formula_weight 832.76
_chemical_name_common (S,\D,R)-(Tol2Bob)Ti(BINOL)
_chemical_name_systematic
;
(S,R,\D)-(2,2'-Biphenyl-bis(4-p-tolyl-2,4-butanedionato))(1,1'-bi-2-
naphtholato)titanium(IV)
;
_space_group_IT_number 96
_symmetry_cell_setting tetragonal
_symmetry_space_group_name_Hall 'P 4nw 2abw'
_symmetry_space_group_name_H-M 'P 43 21 2'
_atom_sites_solution_hydrogens difmap
_atom_sites_solution_primary direct
_atom_sites_solution_secondary direct
_audit_creation_method SHELXL-97
_cell_angle_alpha 90.00
_cell_angle_beta 90.00
_cell_angle_gamma 90.00
_cell_formula_units_Z 4
_cell_length_a 13.8132(3)
_cell_length_b 13.8132(3)
_cell_length_c 21.5907(9)
_cell_measurement_reflns_used 9681
_cell_measurement_temperature 100(2)
_cell_measurement_theta_max 28.74
_cell_measurement_theta_min 2.29
_cell_volume 4119.6(2)
_computing_cell_refinement 'APEX2/SAINT (Bruker, 2004)'
_computing_data_collection 'APEX2 (Bruker, 2004)'
_computing_data_reduction 'SAINT/XPREP (Bruker, 2004; Sheldrick, 2003)'
_computing_molecular_graphics 'XP (Sheldrick, 1998)'
_computing_publication_material 'XCIF (Sheldrick, 2001)'
_computing_structure_refinement 'XL (Sheldrick, 2001)'
_computing_structure_solution 'XS (Sheldrick, 2001)'
_diffrn_ambient_temperature 100(2)
_diffrn_detector_area_resol_mean 8.33
_diffrn_measured_fraction_theta_full 1.000
_diffrn_measured_fraction_theta_max 1.000
_diffrn_measurement_device_type 'Bruker X8-ApexII CCD area detector'
_diffrn_measurement_method '\f and \w scans'
_diffrn_radiation_monochromator graphite
_diffrn_radiation_source 'fine-focus sealed tube'
_diffrn_radiation_type MoK\a
_diffrn_radiation_wavelength 0.71073
_diffrn_reflns_av_R_equivalents 0.0424
_diffrn_reflns_av_sigmaI/netI 0.0232
_diffrn_reflns_limit_h_max 20
_diffrn_reflns_limit_h_min -20
_diffrn_reflns_limit_k_max 20
_diffrn_reflns_limit_k_min -20
_diffrn_reflns_limit_l_max 27
_diffrn_reflns_limit_l_min -31
_diffrn_reflns_number 117265
_diffrn_reflns_theta_full 31.55
_diffrn_reflns_theta_max 31.55
_diffrn_reflns_theta_min 1.75
_exptl_absorpt_coefficient_mu 0.262
_exptl_absorpt_correction_T_max 0.9494
_exptl_absorpt_correction_T_min 0.8822
_exptl_absorpt_correction_type multi-scan
_exptl_absorpt_process_details
;
Blessing, R. H. (1995) Acta Cryst. A51, 33-38.

Sheldrick, G.M. (2008) SADABS v2008/1. Bruker AXS Inc.
Madison, WI USA.
;
_exptl_crystal_colour red
_exptl_crystal_density_diffrn 1.343
_exptl_crystal_description 'trigonal pyramid'
_exptl_crystal_F_000 1736
_exptl_crystal_recrystallization_method
;
Slow evaporation of ether solution.
;
_exptl_crystal_size_max 0.49
_exptl_crystal_size_mid 0.23
_exptl_crystal_size_min 0.20
_refine_diff_density_max .379
_refine_diff_density_min -.166
_refine_diff_density_rms .052
_refine_ls_abs_structure_details 'Flack H D (1983), Acta Cryst. A39, 876-881'
_refine_ls_abs_structure_Flack 0.002(18)
_refine_ls_extinction_method none
_refine_ls_goodness_of_fit_ref 1.010
_refine_ls_hydrogen_treatment refall
_refine_ls_matrix_type full
_refine_ls_number_parameters 356
_refine_ls_number_reflns 6907
_refine_ls_number_restraints 0
_refine_ls_restrained_S_all 1.010
_refine_ls_R_factor_all 0.0443
_refine_ls_R_factor_gt 0.0361
_refine_ls_shift/su_max 0.001
_refine_ls_shift/su_mean 0.000
_refine_ls_structure_factor_coef Fsqd
_refine_ls_weighting_details 'calc w=1/[\s^2^(Fo^2^)+(0.0649P)^2^+0.6151P] where P=(Fo^2^+2Fc^2^)/3'
_refine_ls_weighting_scheme calc
_refine_ls_wR_factor_gt 0.0939
_refine_ls_wR_factor_ref 0.1005
_reflns_number_gt 6167
_reflns_number_total 6907
_reflns_threshold_expression >2sigma(I)
_cod_data_source_file c0dt00828a.txt
_cod_data_source_block p43
_cod_depositor_comments
;
The following automatic conversions were performed:

'_symmetry_cell_setting' value 'Tetragonal' changed to 'tetragonal'
according to /home/saulius/struct/CIF-dictionaries/cif_core.dic
dictionary named 'cif_core.dic' version 2.4.2 from 2011-04-26.

Automatic conversion script
Id: cif_fix_values 1891 2012-01-12 08:04:46Z andrius 
;
_cod_original_sg_symbol_H-M P4(3)2(1)2
_cod_database_code 7026879

loop_
_symmetry_equiv_pos_as_xyz
'x, y, z'
'-x, -y, z+1/2'
'-y+1/2, x+1/2, z+3/4'
'y+1/2, -x+1/2, z+1/4'
'-x+1/2, y+1/2, -z+3/4'
'x+1/2, -y+1/2, -z+1/4'
'y, x, -z'
'-y, -x, -z+1/2'

loop_
_atom_site_label
_atom_site_type_symbol
_atom_site_fract_x
_atom_site_fract_y
_atom_site_fract_z
_atom_site_U_iso_or_equiv
_atom_site_adp_type
_atom_site_occupancy
_atom_site_symmetry_multiplicity
_atom_site_calc_flag
_atom_site_refinement_flags
Ti Ti -0.816765(16) -0.816765(16) 0.0000 0.01686(7) Uani 1 2 d S
O1 O -0.69660(7) -0.78470(7) -0.04783(4) 0.02040(19) Uani 1 1 d .
O2 O -0.87864(7) -0.73636(7) -0.06484(4) 0.01963(19) Uani 1 1 d .
O3 O -0.82722(7) -0.93981(7) -0.03529(4) 0.01903(18) Uani 1 1 d .
C1 C -0.57192(10) -0.68998(11) -0.09353(6) 0.0229(3) Uani 1 1 d .
H1B H -0.5451(13) -0.7449(14) -0.1177(8) 0.023(5) Uiso 1 1 d .
H1A H -0.5697(13) -0.6310(13) -0.1229(8) 0.021(4) Uiso 1 1 d .
C2 C -0.67777(10) -0.70821(9) -0.07953(6) 0.0191(2) Uani 1 1 d .
C3 C -0.74748(10) -0.64661(10) -0.10394(6) 0.0210(2) Uani 1 1 d .
H3 H -0.7291(15) -0.6010(14) -0.1292(9) 0.028(5) Uiso 1 1 d .
C4 C -0.84616(10) -0.66854(9) -0.10045(6) 0.0189(2) Uani 1 1 d .
C11 C -0.52353(10) -0.59902(11) 0.00511(7) 0.0241(3) Uani 1 1 d .
C12 C -0.51031(9) -0.67719(11) -0.03557(6) 0.0225(2) Uani 1 1 d .
C13 C -0.43797(11) -0.74512(13) -0.02305(7) 0.0292(3) Uani 1 1 d .
H13 H -0.4250(15) -0.8036(16) -0.0496(9) 0.033(5) Uiso 1 1 d .
C14 C -0.37824(12) -0.73488(16) 0.02845(8) 0.0368(4) Uani 1 1 d .
H14 H -0.329(2) -0.778(2) 0.0348(12) 0.060(7) Uiso 1 1 d .
C15 C -0.39042(12) -0.65813(16) 0.06777(8) 0.0381(4) Uani 1 1 d .
H15 H -0.3537(15) -0.6491(15) 0.1025(9) 0.033(5) Uiso 1 1 d .
C16 C -0.46210(12) -0.59029(14) 0.05634(8) 0.0318(3) Uani 1 1 d .
H16 H -0.4695(14) -0.5375(15) 0.0856(9) 0.029(5) Uiso 1 1 d .
C20 C -0.91340(15) -1.17205(12) 0.07437(8) 0.0348(4) Uani 1 1 d .
C21 C -0.95648(10) -1.02799(9) 0.01172(6) 0.0210(2) Uani 1 1 d .
C22 C -0.85924(10) -1.01730(9) -0.00226(6) 0.0199(2) Uani 1 1 d .
C23 C -0.78963(12) -1.08581(11) 0.01795(7) 0.0257(3) Uani 1 1 d .
H23 H -0.7214(15) -1.0744(14) 0.0084(9) 0.029(5) Uiso 1 1 d .
C24 C -0.81690(15) -1.16108(11) 0.05480(8) 0.0339(3) Uani 1 1 d .
H24 H -0.771(2) -1.207(2) 0.0627(12) 0.062(8) Uiso 1 1 d .
C25 C -0.9417(2) -1.24580(15) 0.11661(10) 0.0483(5) Uani 1 1 d .
H25 H -0.899(2) -1.285(3) 0.1309(16) 0.086(11) Uiso 1 1 d .
C26 C -1.0340(2) -1.25415(16) 0.13652(11) 0.0586(7) Uani 1 1 d .
H26 H -1.0564(19) -1.300(2) 0.1734(12) 0.059(7) Uiso 1 1 d .
C27 C -1.10539(19) -1.18950(15) 0.11345(11) 0.0520(6) Uani 1 1 d .
H27 H -1.170(2) -1.195(2) 0.1204(15) 0.083(10) Uiso 1 1 d .
C28 C -1.08119(15) -1.11715(13) 0.07283(9) 0.0373(4) Uani 1 1 d .
H28 H -1.1308(15) -1.0738(16) 0.0620(9) 0.031(5) Uiso 1 1 d .
C29 C -0.98440(12) -1.10569(11) 0.05209(7) 0.0281(3) Uani 1 1 d .
C31 C -0.91705(10) -0.62201(11) -0.14200(6) 0.0218(3) Uani 1 1 d .
C32 C -0.90058(11) -0.53128(11) -0.16846(7) 0.0268(3) Uani 1 1 d .
H32 H -0.8437(16) -0.4957(14) -0.1544(9) 0.031(5) Uiso 1 1 d .
C33 C -0.96522(12) -0.49405(13) -0.21240(7) 0.0311(3) Uani 1 1 d .
H33 H -0.9548(15) -0.4295(16) -0.2322(8) 0.031(5) Uiso 1 1 d .
C34 C -1.04634(12) -0.54737(13) -0.23041(7) 0.0329(4) Uani 1 1 d .
C35 C -1.06304(12) -0.63679(14) -0.20279(8) 0.0332(3) Uani 1 1 d .
H35 H -1.1201(16) -0.6717(16) -0.2146(10) 0.038(5) Uiso 1 1 d .
C36 C -0.99987(11) -0.67403(12) -0.15870(7) 0.0269(3) Uani 1 1 d .
H36 H -1.0113(15) -0.7386(15) -0.1411(9) 0.028(5) Uiso 1 1 d .
C37 C -1.11564(17) -0.50938(19) -0.27840(9) 0.0455(5) Uani 1 1 d .
H37A H -1.135(3) -0.562(3) -0.3044(17) 0.095(12) Uiso 1 1 d .
H37B H -1.085(3) -0.475(3) -0.3069(16) 0.089(11) Uiso 1 1 d .
H37C H -1.165(3) -0.477(3) -0.2588(17) 0.100(12) Uiso 1 1 d .

loop_
_atom_site_aniso_label
_atom_site_aniso_U_11
_atom_site_aniso_U_22
_atom_site_aniso_U_33
_atom_site_aniso_U_23
_atom_site_aniso_U_13
_atom_site_aniso_U_12
Ti 0.01595(9) 0.01595(9) 0.01869(13) 0.00152(8) -0.00152(8) 0.00021(11)
O1 0.0184(4) 0.0193(4) 0.0234(4) 0.0026(3) -0.0005(3) 0.0003(3)
O2 0.0173(4) 0.0199(4) 0.0217(4) 0.0036(3) -0.0008(3) 0.0003(3)
O3 0.0186(4) 0.0172(4) 0.0213(4) 0.0011(3) -0.0005(3) -0.0006(3)
C1 0.0192(6) 0.0290(7) 0.0205(6) -0.0004(5) 0.0022(4) -0.0026(5)
C2 0.0190(5) 0.0214(5) 0.0170(5) -0.0018(4) 0.0004(4) -0.0020(5)
C3 0.0215(6) 0.0214(6) 0.0202(6) 0.0034(5) -0.0005(5) -0.0016(5)
C4 0.0212(6) 0.0167(6) 0.0189(5) 0.0003(4) -0.0006(4) 0.0019(4)
C11 0.0203(6) 0.0307(7) 0.0212(6) 0.0029(5) -0.0002(5) -0.0064(5)
C12 0.0177(5) 0.0285(7) 0.0214(6) 0.0032(5) 0.0013(4) -0.0038(5)
C13 0.0194(6) 0.0372(8) 0.0311(7) 0.0062(6) 0.0027(5) 0.0004(6)
C14 0.0205(7) 0.0532(11) 0.0366(8) 0.0102(8) -0.0026(6) 0.0025(7)
C15 0.0217(7) 0.0651(13) 0.0276(7) 0.0051(7) -0.0055(6) -0.0064(7)
C16 0.0262(7) 0.0447(9) 0.0246(7) -0.0022(6) -0.0033(6) -0.0094(6)
C20 0.0555(11) 0.0185(7) 0.0303(7) 0.0022(6) 0.0013(7) -0.0040(7)
C21 0.0245(6) 0.0165(5) 0.0220(6) -0.0017(4) 0.0012(5) -0.0026(5)
C22 0.0232(6) 0.0171(5) 0.0193(5) 0.0008(5) -0.0014(5) 0.0003(4)
C23 0.0288(7) 0.0201(6) 0.0281(7) -0.0002(5) -0.0038(5) 0.0041(5)
C24 0.0481(9) 0.0214(6) 0.0321(7) 0.0034(5) -0.0075(7) 0.0056(7)
C25 0.0795(16) 0.0255(8) 0.0399(10) 0.0089(7) 0.0065(10) -0.0039(9)
C26 0.097(2) 0.0306(9) 0.0484(12) 0.0097(9) 0.0226(12) -0.0166(11)
C27 0.0686(14) 0.0304(9) 0.0569(12) -0.0034(9) 0.0335(11) -0.0182(10)
C28 0.0452(10) 0.0239(7) 0.0428(9) -0.0051(6) 0.0203(8) -0.0106(7)
C29 0.0393(8) 0.0185(6) 0.0265(6) -0.0032(5) 0.0074(6) -0.0072(6)
C31 0.0219(6) 0.0249(7) 0.0187(6) 0.0044(5) -0.0001(5) 0.0036(5)
C32 0.0253(7) 0.0266(7) 0.0285(7) 0.0067(5) 0.0013(5) 0.0047(5)
C33 0.0328(8) 0.0323(8) 0.0282(7) 0.0103(6) 0.0036(6) 0.0114(6)
C34 0.0299(8) 0.0436(9) 0.0252(7) 0.0071(6) -0.0013(6) 0.0133(7)
C35 0.0265(7) 0.0420(9) 0.0311(7) 0.0066(7) -0.0079(6) 0.0025(7)
C36 0.0235(6) 0.0320(7) 0.0252(6) 0.0058(6) -0.0030(5) 0.0005(6)
C37 0.0478(11) 0.0556(12) 0.0329(9) 0.0108(9) -0.0107(8) 0.0165(9)

loop_
_atom_type_symbol
_atom_type_description
_atom_type_scat_dispersion_real
_atom_type_scat_dispersion_imag
_atom_type_scat_source
C C .0033 .0016 'International Tables Vol C Tables 4.2.6.8 and 6.1.1.4'
H H .0000 .0000 'International Tables Vol C Tables 4.2.6.8 and 6.1.1.4'
O O .0106 .0060 'International Tables Vol C Tables 4.2.6.8 and 6.1.1.4'
Ti Ti .2776 .4457 'International Tables Vol C Tables 4.2.6.8 and 6.1.1.4'

loop_
_geom_angle_atom_site_label_1
_geom_angle_atom_site_label_2
_geom_angle_atom_site_label_3
_geom_angle
_geom_angle_site_symmetry_1
_geom_angle_site_symmetry_3
_geom_angle_publ_flag
O3 Ti O3 91.47(6) . 7 y
O3 Ti O2 86.50(4) . 7 y
O3 Ti O2 100.87(4) 7 7 ?
O3 Ti O2 100.87(4) . . y
O3 Ti O2 86.50(4) 7 . y
O2 Ti O2 169.51(6) 7 . y
O3 Ti O1 93.15(4) . . y
O3 Ti O1 168.69(4) 7 . y
O2 Ti O1 89.72(4) 7 . y
O2 Ti O1 82.49(4) . . y
O3 Ti O1 168.69(4) . 7 ?
O3 Ti O1 93.15(4) 7 7 ?
O2 Ti O1 82.49(4) 7 7 ?
O2 Ti O1 89.72(4) . 7 ?
O1 Ti O1 84.23(6) . 7 ?
C2 O1 Ti 128.57(9) . . y
C4 O2 Ti 132.62(9) . . y
C22 O3 Ti 121.82(8) . . y
C2 C1 C12 113.24(10) . . ?
C2 C1 H1B 109.8(11) . . ?
C12 C1 H1B 108.2(11) . . ?
C2 C1 H1A 106.4(10) . . ?
C12 C1 H1A 113.3(10) . . ?
H1B C1 H1A 105.6(14) . . ?
O1 C2 C3 124.42(12) . . ?
O1 C2 C1 116.00(12) . . ?
C3 C2 C1 119.46(12) . . ?
C2 C3 C4 121.51(12) . . ?
C2 C3 H3 118.6(14) . . ?
C4 C3 H3 118.3(14) . . ?
O2 C4 C3 121.84(12) . . ?
O2 C4 C31 116.56(12) . . ?
C3 C4 C31 121.32(12) . . ?
C16 C11 C12 118.81(14) . . ?
C16 C11 C11 118.73(15) . 7 ?
C12 C11 C11 122.44(14) . 7 ?
C13 C12 C11 119.25(13) . . ?
C13 C12 C1 118.72(14) . . ?
C11 C12 C1 122.03(13) . . ?
C14 C13 C12 120.68(16) . . ?
C14 C13 H13 115.5(12) . . ?
C12 C13 H13 123.8(12) . . ?
C15 C14 C13 120.10(17) . . ?
C15 C14 H14 120.3(16) . . ?
C13 C14 H14 119.5(16) . . ?
C14 C15 C16 120.08(16) . . ?
C14 C15 H15 123.2(13) . . ?
C16 C15 H15 116.7(13) . . ?
C15 C16 C11 121.07(17) . . ?
C15 C16 H16 117.9(11) . . ?
C11 C16 H16 121.1(11) . . ?
C24 C20 C25 122.05(19) . . ?
C24 C20 C29 118.77(14) . . ?
C25 C20 C29 119.16(19) . . ?
C22 C21 C29 118.22(13) . . ?
C22 C21 C21 119.98(10) . 7 ?
C29 C21 C21 121.69(11) . 7 ?
O3 C22 C21 120.92(12) . . ?
O3 C22 C23 117.78(12) . . ?
C21 C22 C23 121.30(13) . . ?
C24 C23 C22 120.11(15) . . ?
C24 C23 H23 120.9(12) . . ?
C22 C23 H23 118.8(12) . . ?
C23 C24 C20 121.31(15) . . ?
C23 C24 H24 116.7(17) . . ?
C20 C24 H24 121.7(17) . . ?
C26 C25 C20 121.7(2) . . ?
C26 C25 H25 119(2) . . ?
C20 C25 H25 119(2) . . ?
C25 C26 C27 119.33(18) . . ?
C25 C26 H26 124.4(15) . . ?
C27 C26 H26 115.7(15) . . ?
C28 C27 C26 120.9(2) . . ?
C28 C27 H27 114(2) . . ?
C26 C27 H27 125(2) . . ?
C27 C28 C29 120.9(2) . . ?
C27 C28 H28 116.5(13) . . ?
C29 C28 H28 122.5(13) . . ?
C28 C29 C20 118.03(15) . . ?
C28 C29 C21 121.89(16) . . ?
C20 C29 C21 120.04(15) . . ?
C32 C31 C36 119.28(13) . . ?
C32 C31 C4 122.13(13) . . ?
C36 C31 C4 118.43(13) . . ?
C31 C32 C33 120.20(15) . . ?
C31 C32 H32 117.2(12) . . ?
C33 C32 H32 122.6(12) . . ?
C32 C33 C34 120.44(15) . . ?
C32 C33 H33 121.8(12) . . ?
C34 C33 H33 117.8(12) . . ?
C35 C34 C33 118.83(14) . . ?
C35 C34 C37 119.95(18) . . ?
C33 C34 C37 121.22(17) . . ?
C36 C35 C34 121.21(16) . . ?
C36 C35 H35 120.8(13) . . ?
C34 C35 H35 117.9(13) . . ?
C35 C36 C31 120.00(15) . . ?
C35 C36 H36 120.0(12) . . ?
C31 C36 H36 119.9(12) . . ?
C34 C37 H37A 108(2) . . ?
C34 C37 H37B 111(2) . . ?
H37A C37 H37B 98(3) . . ?
C34 C37 H37C 109(2) . . ?
H37A C37 H37C 116(3) . . ?
H37B C37 H37C 114(3) . . ?

loop_
_geom_bond_atom_site_label_1
_geom_bond_atom_site_label_2
_geom_bond_distance
_geom_bond_site_symmetry_2
_geom_bond_publ_flag
Ti O3 1.8682(10) . y
Ti O3 1.8682(10) 7 ?
Ti O2 1.9808(9) 7 ?
Ti O2 1.9808(9) . y
Ti O1 2.0044(10) . y
Ti O1 2.0044(10) 7 ?
O1 C2 1.2855(15) . ?
O2 C4 1.2923(16) . ?
O3 C22 1.3601(16) . ?
C1 C2 1.5142(18) . ?
C1 C12 1.5237(19) . ?
C1 H1B 0.992(19) . ?
C1 H1A 1.033(18) . ?
C2 C3 1.3888(19) . ?
C3 C4 1.3984(19) . ?
C3 H3 0.87(2) . ?
C4 C31 1.4753(18) . ?
C11 C16 1.399(2) . ?
C11 C12 1.404(2) . ?
C11 C11 1.491(3) 7 ?
C12 C13 1.397(2) . ?
C13 C14 1.392(2) . ?
C13 H13 1.01(2) . ?
C14 C15 1.369(3) . ?
C14 H14 0.92(3) . ?
C15 C16 1.385(3) . ?
C15 H15 0.91(2) . ?
C16 H16 0.97(2) . ?
C20 C24 1.406(3) . ?
C20 C25 1.422(2) . ?
C20 C29 1.426(3) . ?
C21 C22 1.3845(19) . ?
C21 C29 1.4354(19) . ?
C21 C21 1.486(3) 7 ?
C22 C23 1.4179(19) . ?
C23 C24 1.362(2) . ?
C23 H23 0.98(2) . ?
C24 H24 0.92(3) . ?
C25 C26 1.350(4) . ?
C25 H25 0.86(3) . ?
C26 C27 1.421(4) . ?
C26 H26 1.06(3) . ?
C27 C28 1.371(3) . ?
C27 H27 0.91(3) . ?
C28 C29 1.419(2) . ?
C28 H28 0.94(2) . ?
C31 C32 1.396(2) . ?
C31 C36 1.398(2) . ?
C32 C33 1.401(2) . ?
C32 H32 0.98(2) . ?
C33 C34 1.396(3) . ?
C33 H33 1.00(2) . ?
C34 C35 1.391(3) . ?
C34 C37 1.505(2) . ?
C35 C36 1.390(2) . ?
C35 H35 0.96(2) . ?
C36 H36 0.98(2) . ?
C37 H37A 0.95(4) . ?
C37 H37B 0.89(4) . ?
C37 H37C 0.92(4) . ?
